data_2008772
loop_
_publ_author_name
'Nie, Yong'
'Hu, Chun-Hua'
'Sun, Jie'
'Jin, Ruo-Shui'
'Zheng, Pei-Ju'

_publ_section_title
;
 An <i>exo</i>-polyhedral bicyclic 11-vertex
 <i>closo</i>-ruthenaborane: [(PPh~3~)(CH~3~COS)~2~RuB~10~H~8~]
;
_journal_issue 8
_journal_name_full 'Acta Crystallographica Section C'
_journal_page_first 1224
_journal_page_last 1226
_journal_paper_doi 10.1107/S010827019900462X
_journal_volume 55
_journal_year 1999
_chemical_formula_iupac '[Ru (C4 H14 B10 O2 S2) (C18 H15 P1)]'
_chemical_formula_moiety 'C22 H29 B10 O2 P Ru S2'
_chemical_formula_sum 'C22 H29 B10 O2 P Ru S2'
_chemical_formula_weight 629.71
_chemical_name_systematic
; 1,2:1,3-di(\m-thioacetato-S:O)-1-(triphenylphosphine-P)-1-ruthena-
closo-undecaborane
;
_space_group_IT_number 14
_symmetry_cell_setting monoclinic
_symmetry_space_group_name_Hall '-P 2yn'
_symmetry_space_group_name_H-M 'P 1 21/n 1'
_cell_angle_alpha 90.00
_cell_angle_beta 95.72(3)
_cell_angle_gamma 90.00
_cell_formula_units_Z 4
_cell_length_a 8.441(4)
_cell_length_b 21.879(7)
_cell_length_c 15.561(4)
_cell_measurement_reflns_used 17
_cell_measurement_temperature 294(2)
_cell_measurement_theta_max 12.6
_cell_measurement_theta_min 7.3
_cell_volume 2859.5(18)
_computing_cell_refinement 'MSC/AFC Diffractometer Control Software'
_computing_data_collection
;
MSC/AFC Diffractometer Control Software
(Molecular Structure Corporation, 1988)
;
_computing_data_reduction 'PROCESS in TEXSAN (Molecular Structure Corporation, 1992)'
_computing_molecular_graphics 'ZORTEP (Zsolnai & Huttner, 1994)'
_computing_publication_material SHELXL97
_computing_structure_refinement 'SHELXL97 (Sheldrick, 1997)'
_computing_structure_solution 'SHELXS97 (Sheldrick, 1990)'
_diffrn_ambient_temperature 294(2)
_diffrn_measured_fraction_theta_full 0.970
_diffrn_measured_fraction_theta_max 0.970
_diffrn_measurement_device_type 'Rigaku AFC-7R'
_diffrn_measurement_method \w/2\q
_diffrn_radiation_monochromator graphite
_diffrn_radiation_source 'fine-focus sealed tube'
_diffrn_radiation_type MoK\a
_diffrn_radiation_wavelength 0.71069
_diffrn_reflns_av_R_equivalents 0.032
_diffrn_reflns_av_sigmaI/netI 0.0497
_diffrn_reflns_limit_h_max 10
_diffrn_reflns_limit_h_min 0
_diffrn_reflns_limit_k_max 26
_diffrn_reflns_limit_k_min 0
_diffrn_reflns_limit_l_max 18
_diffrn_reflns_limit_l_min -18
_diffrn_reflns_number 5371
_diffrn_reflns_theta_full 25.00
_diffrn_reflns_theta_max 25
_diffrn_reflns_theta_min 2.28
_diffrn_standards_decay_% 0.372
_diffrn_standards_interval_count 200
_diffrn_standards_number 3
_exptl_absorpt_coefficient_mu 0.772
_exptl_absorpt_correction_T_max 0.790
_exptl_absorpt_correction_T_min 0.738
_exptl_absorpt_correction_type '\y scan'
_exptl_absorpt_process_details '(North et al., 1968)'
_exptl_crystal_colour red
_exptl_crystal_density_diffrn 1.463
_exptl_crystal_density_method 'not measured'
_exptl_crystal_description 'square prism'
_exptl_crystal_F_000 1272
_exptl_crystal_size_max 0.42
_exptl_crystal_size_mid 0.36
_exptl_crystal_size_min 0.32
_refine_diff_density_max 0.626
_refine_diff_density_min -0.870
_refine_ls_extinction_method none
_refine_ls_goodness_of_fit_ref 1.138
_refine_ls_hydrogen_treatment constr
_refine_ls_matrix_type full
_refine_ls_number_parameters 343
_refine_ls_number_reflns 5010
_refine_ls_number_restraints 0
_refine_ls_restrained_S_all 1.138
_refine_ls_R_factor_gt 0.047
_refine_ls_shift/su_max <0.001
_refine_ls_shift/su_mean 0.000
_refine_ls_structure_factor_coef Fsqd
_refine_ls_weighting_details 'w = 1/[\s^2^(Fo^2^)+(0.0567P)^2^+17.9297P] where P = (Fo^2^+2Fc^2^)/3'
_refine_ls_weighting_scheme calc
_refine_ls_wR_factor_ref 0.167
_reflns_number_gt 3710
_reflns_number_total 5010
_reflns_threshold_expression I>2\s(I)
_cod_data_source_file fg1533.cif
_cod_data_source_block I
_cod_depositor_comments
;
The following automatic conversions were performed:

'_refine_ls_weighting_scheme' value 'calc w =
1/[\s^2^(Fo^2^)+(0.0567P)^2^+17.9297P] where P = (Fo^2^+2Fc^2^)/3'
was changed to 'calc'. New tag '_refine_ls_weighting_details' was
created. The value of the new tag was set to 'w =
1/[\s^2^(Fo^2^)+(0.0567P)^2^+17.9297P] where P = (Fo^2^+2Fc^2^)/3'.

Automatic conversion script
Id: cif_fix_values 3143 2015-03-26 13:38:13Z robertas 
;
_cod_original_sg_symbol_H-M 'P 21/n'
_cod_database_code 2008772

loop_
_symmetry_equiv_pos_as_xyz
'x, y, z'
'-x+1/2, y+1/2, -z+1/2'
'-x, -y, -z'
'x-1/2, -y-1/2, z-1/2'

loop_
_atom_site_label
_atom_site_fract_x
_atom_site_fract_y
_atom_site_fract_z
_atom_site_U_iso_or_equiv
_atom_site_adp_type
_atom_site_calc_flag
_atom_site_refinement_flags
_atom_site_occupancy
_atom_site_disorder_assembly
_atom_site_disorder_group
_atom_site_type_symbol
Ru1 0.10854(6) 0.97874(2) 0.27019(3) 0.02722(18) Uani d . 1 . . Ru
S1 0.0669(2) 0.94429(9) 0.41569(12) 0.0389(4) Uani d . 1 . . S
S2 -0.1633(2) 0.94287(10) 0.23153(13) 0.0424(5) Uani d . 1 . . S
P1 0.1943(2) 0.87123(8) 0.25118(12) 0.0313(4) Uani d . 1 . . P
O1 0.3244(6) 1.0053(3) 0.4381(3) 0.0415(13) Uani d . 1 . . O
O2 -0.0982(6) 1.0010(3) 0.0968(3) 0.0426(13) Uani d . 1 . . O
C1 0.2273(9) 0.9692(4) 0.4732(5) 0.0384(17) Uani d . 1 . . C
C2 -0.2034(9) 0.9691(4) 0.1330(5) 0.0413(18) Uani d . 1 . . C
C10 0.2692(11) 0.9547(5) 0.5652(6) 0.060(2) Uani d . 1 . . C
H10A 0.1903 0.9279 0.5848 0.091 Uiso calc PR 0.50 . . H
H10B 0.2732 0.9918 0.5984 0.091 Uiso calc PR 0.50 . . H
H10C 0.3714 0.9351 0.5723 0.091 Uiso calc PR 0.50 . . H
H10D 0.3663 0.9753 0.5855 0.091 Uiso calc PR 0.50 . . H
H10E 0.2834 0.9114 0.5719 0.091 Uiso calc PR 0.50 . . H
H10F 0.1853 0.9681 0.5981 0.091 Uiso calc PR 0.50 . . H
C20 -0.3569(10) 0.9598(6) 0.0795(6) 0.068(3) Uani d . 1 . . C
H20A -0.4267 0.9359 0.1112 0.102 Uiso calc PR 0.50 . . H
H20B -0.3383 0.9387 0.0274 0.102 Uiso calc PR 0.50 . . H
H20C -0.4051 0.9987 0.0653 0.102 Uiso calc PR 0.50 . . H
H20D -0.3534 0.9796 0.0247 0.102 Uiso calc PR 0.50 . . H
H20E -0.4417 0.9769 0.1086 0.102 Uiso calc PR 0.50 . . H
H20F -0.3750 0.9168 0.0706 0.102 Uiso calc PR 0.50 . . H
B2 0.2752(10) 1.0237(4) 0.3501(6) 0.0388(19) Uani d . 1 . . B
B3 0.0351(10) 1.0210(4) 0.1546(5) 0.0341(17) Uani d . 1 . . B
B4 0.3608(10) 1.0177(4) 0.2545(5) 0.0361(18) Uani d . 1 . . B
H4 0.4703 0.9905 0.2539 0.043 Uiso calc R 1 . . H
B5 0.2384(10) 1.0166(4) 0.1552(5) 0.0362(18) Uani d . 1 . . B
H5 0.2868 0.9889 0.1049 0.043 Uiso calc R 1 . . H
B6 0.0065(10) 1.0785(4) 0.2336(6) 0.0368(19) Uani d . 1 . . B
H6 -0.1145 1.0950 0.2409 0.044 Uiso calc R 1 . . H
B7 0.1274(11) 1.0799(4) 0.3287(6) 0.043(2) Uani d . 1 . . B
H7 0.0652 1.0977 0.3823 0.052 Uiso calc R 1 . . H
B8 0.3340(12) 1.0914(5) 0.3076(6) 0.049(2) Uani d . 1 . . B
H8 0.4251 1.1189 0.3456 0.059 Uiso calc R 1 . . H
B9 0.1292(11) 1.0895(4) 0.1428(6) 0.043(2) Uani d . 1 . . B
H9 0.0981 1.1158 0.0832 0.051 Uiso calc R 1 . . H
B10 0.3256(12) 1.0871(5) 0.1940(6) 0.047(2) Uani d . 1 . . B
H10 0.4203 1.1092 0.1615 0.057 Uiso calc R 1 . . H
B11 0.1793(13) 1.1272(4) 0.2425(7) 0.052(2) Uani d . 1 . . B
H11 0.1714 1.1773 0.2440 0.062 Uiso calc R 1 . . H
C11 0.3368(9) 0.8432(3) 0.3396(4) 0.0357(17) Uani d . 1 . . C
C12 0.3216(11) 0.7865(4) 0.3783(5) 0.051(2) Uani d . 1 . . C
H12 0.2368 0.7612 0.3591 0.061 Uiso calc R 1 . . H
C13 0.4309(14) 0.7673(4) 0.4448(6) 0.066(3) Uani d . 1 . . C
H13 0.4198 0.7292 0.4698 0.079 Uiso calc R 1 . . H
C14 0.5566(11) 0.8046(4) 0.4743(5) 0.052(2) Uani d . 1 . . C
H14 0.6297 0.7917 0.5192 0.063 Uiso calc R 1 . . H
C15 0.5736(10) 0.8612(4) 0.4370(6) 0.053(2) Uani d . 1 . . C
H15 0.6585 0.8863 0.4566 0.064 Uiso calc R 1 . . H
C16 0.4637(10) 0.8805(4) 0.3703(5) 0.047(2) Uani d . 1 . . C
H16 0.4749 0.9188 0.3457 0.057 Uiso calc R 1 . . H
C21 0.0325(9) 0.8139(3) 0.2475(5) 0.0358(16) Uani d . 1 . . C
C22 -0.0617(12) 0.8100(4) 0.3141(6) 0.056(2) Uani d . 1 . . C
H22 -0.0430 0.8360 0.3614 0.067 Uiso calc R 1 . . H
C23 -0.1849(11) 0.7677(4) 0.3118(7) 0.063(3) Uani d . 1 . . C
H23 -0.2487 0.7656 0.3571 0.075 Uiso calc R 1 . . H
C24 -0.2124(11) 0.7289(4) 0.2427(7) 0.059(3) Uani d . 1 . . C
H24 -0.2940 0.7003 0.2413 0.070 Uiso calc R 1 . . H
C25 -0.1191(11) 0.7327(4) 0.1759(7) 0.056(2) Uani d . 1 . . C
H25 -0.1389 0.7068 0.1286 0.067 Uiso calc R 1 . . H
C26 0.0046(10) 0.7746(4) 0.1778(5) 0.047(2) Uani d . 1 . . C
H26 0.0686 0.7762 0.1326 0.057 Uiso calc R 1 . . H
C31 0.2892(9) 0.8538(4) 0.1540(5) 0.0376(17) Uani d . 1 . . C
C32 0.2156(10) 0.8731(4) 0.0731(5) 0.0410(18) Uani d . 1 . . C
H32 0.1234 0.8967 0.0700 0.049 Uiso calc R 1 . . H
C33 0.2811(11) 0.8569(4) -0.0013(5) 0.052(2) Uani d . 1 . . C
H33 0.2312 0.8689 -0.0546 0.062 Uiso calc R 1 . . H
C34 0.4175(11) 0.8235(4) 0.0020(6) 0.056(2) Uani d . 1 . . C
H34 0.4625 0.8141 -0.0486 0.068 Uiso calc R 1 . . H
C35 0.4885(12) 0.8036(5) 0.0801(6) 0.068(3) Uani d . 1 . . C
H35 0.5798 0.7796 0.0820 0.081 Uiso calc R 1 . . H
C36 0.4254(10) 0.8190(4) 0.1567(5) 0.049(2) Uani d . 1 . . C
H36 0.4752 0.8058 0.2095 0.059 Uiso calc R 1 . . H

loop_
_atom_site_aniso_label
_atom_site_aniso_U_11
_atom_site_aniso_U_22
_atom_site_aniso_U_33
_atom_site_aniso_U_12
_atom_site_aniso_U_13
_atom_site_aniso_U_23
Ru1 0.0264(3) 0.0283(3) 0.0270(3) 0.0020(2) 0.0028(2) 0.0018(2)
S1 0.0413(10) 0.0411(11) 0.0346(10) -0.0008(9) 0.0047(8) -0.0008(8)
S2 0.0344(10) 0.0520(12) 0.0406(11) -0.0024(9) 0.0021(8) 0.0081(9)
P1 0.0350(10) 0.0310(10) 0.0287(9) 0.0042(8) 0.0070(8) 0.0008(8)
O1 0.033(3) 0.051(3) 0.038(3) -0.006(2) -0.004(2) 0.007(2)
O2 0.037(3) 0.058(3) 0.032(3) -0.005(2) -0.001(2) 0.007(2)
C1 0.038(4) 0.043(4) 0.035(4) 0.010(3) 0.006(3) 0.003(3)
C2 0.041(4) 0.044(5) 0.039(4) -0.006(4) 0.007(3) -0.002(3)
C10 0.048(5) 0.087(7) 0.045(5) 0.005(5) 0.001(4) 0.013(5)
C20 0.039(5) 0.116(9) 0.048(5) -0.019(5) -0.002(4) 0.003(5)
B2 0.036(4) 0.043(5) 0.038(5) -0.012(4) 0.003(4) 0.003(4)
B3 0.036(4) 0.034(4) 0.032(4) 0.000(4) 0.002(3) 0.008(4)
B4 0.029(4) 0.040(5) 0.040(5) 0.005(4) 0.006(3) 0.010(4)
B5 0.034(4) 0.041(5) 0.034(4) -0.002(4) 0.006(3) 0.008(4)
B6 0.036(5) 0.030(4) 0.043(5) 0.008(3) 0.000(4) 0.007(4)
B7 0.049(5) 0.031(5) 0.050(5) 0.000(4) 0.008(4) -0.006(4)
B8 0.059(6) 0.050(6) 0.037(5) -0.019(5) 0.001(4) 0.001(4)
B9 0.046(5) 0.037(5) 0.046(5) 0.001(4) 0.007(4) 0.013(4)
B10 0.044(5) 0.050(6) 0.048(6) -0.012(4) 0.008(4) 0.012(5)
B11 0.063(6) 0.031(5) 0.060(6) -0.003(5) 0.003(5) 0.007(4)
C11 0.045(4) 0.039(4) 0.023(3) 0.015(3) 0.006(3) -0.002(3)
C12 0.069(6) 0.043(5) 0.039(5) 0.005(4) -0.001(4) 0.001(4)
C13 0.109(9) 0.050(5) 0.037(5) 0.024(6) 0.004(5) 0.015(4)
C14 0.061(6) 0.058(6) 0.035(4) 0.018(5) -0.007(4) 0.005(4)
C15 0.047(5) 0.053(5) 0.058(5) 0.014(4) -0.005(4) 0.001(4)
C16 0.051(5) 0.041(5) 0.050(5) 0.011(4) 0.003(4) 0.007(4)
C21 0.037(4) 0.031(4) 0.040(4) 0.001(3) 0.009(3) 0.003(3)
C22 0.078(7) 0.042(5) 0.054(5) -0.014(4) 0.033(5) -0.011(4)
C23 0.059(6) 0.059(6) 0.076(7) 0.001(5) 0.034(5) 0.012(5)
C24 0.049(6) 0.043(5) 0.085(7) 0.004(4) 0.014(5) 0.014(5)
C25 0.055(6) 0.042(5) 0.071(6) -0.011(4) 0.010(5) -0.008(4)
C26 0.048(5) 0.046(5) 0.048(5) -0.005(4) 0.007(4) -0.010(4)
C31 0.040(4) 0.041(4) 0.033(4) 0.001(3) 0.010(3) -0.001(3)
C32 0.044(4) 0.047(5) 0.032(4) 0.004(4) 0.001(3) -0.004(3)
C33 0.065(6) 0.058(5) 0.032(4) 0.000(5) 0.003(4) -0.001(4)
C34 0.065(6) 0.068(6) 0.040(5) -0.002(5) 0.020(4) -0.012(4)
C35 0.060(6) 0.093(8) 0.053(6) 0.031(6) 0.020(5) 0.000(5)
C36 0.046(5) 0.062(6) 0.041(5) 0.013(4) 0.007(4) -0.002(4)

loop_
_atom_type_symbol
_atom_type_description
_atom_type_scat_dispersion_real
_atom_type_scat_dispersion_imag
_atom_type_scat_source
C C 0.0033 0.0016 'International Tables Vol C Tables 4.2.6.8 and 6.1.1.4'
H H 0.0000 0.0000 'International Tables Vol C Tables 4.2.6.8 and 6.1.1.4'
B B 0.0013 0.0007 'International Tables Vol C Tables 4.2.6.8 and 6.1.1.4'
O O 0.0106 0.0060 'International Tables Vol C Tables 4.2.6.8 and 6.1.1.4'
P P 0.1023 0.0942 'International Tables Vol C Tables 4.2.6.8 and 6.1.1.4'
S S 0.1246 0.1234 'International Tables Vol C Tables 4.2.6.8 and 6.1.1.4'
Ru Ru -1.2594 0.8363 'International Tables Vol C Tables 4.2.6.8 and 6.1.1.4'

loop_
_geom_angle_atom_site_label_1
_geom_angle_atom_site_label_2
_geom_angle_atom_site_label_3
_geom_angle
_geom_angle_publ_flag
B2 Ru1 B3 116.5(3) no
B2 Ru1 B4 45.9(3) no
B3 Ru1 B4 86.7(3) no
B2 Ru1 B5 87.0(3) no
B3 Ru1 B5 45.4(3) no
B4 Ru1 B5 44.6(3) no
B2 Ru1 B7 46.0(4) no
B3 Ru1 B7 85.4(3) no
B4 Ru1 B7 71.0(3) no
B5 Ru1 B7 86.8(3) no
B2 Ru1 B6 85.1(3) no
B3 Ru1 B6 46.7(3) no
B4 Ru1 B6 87.3(3) no
B5 Ru1 B6 71.3(3) no
B7 Ru1 B6 41.9(3) no
B2 Ru1 S2 151.7(3) yes
B3 Ru1 S2 74.7(2) yes
B4 Ru1 S2 159.7(2) yes
B5 Ru1 S2 115.2(2) yes
B7 Ru1 S2 114.6(2) yes
B6 Ru1 S2 85.8(2) yes
B2 Ru1 S1 74.8(2) yes
B3 Ru1 S1 152.6(2) yes
B4 Ru1 S1 115.3(2) yes
B5 Ru1 S1 159.8(2) yes
B7 Ru1 S1 86.7(2) yes
B6 Ru1 S1 114.8(2) yes
S2 Ru1 S1 84.87(7) yes
B2 Ru1 P1 109.7(3) yes
B3 Ru1 P1 112.7(2) yes
B4 Ru1 P1 93.1(2) yes
B5 Ru1 P1 94.6(2) yes
B7 Ru1 P1 155.6(2) yes
B6 Ru1 P1 159.4(2) yes
S2 Ru1 P1 86.82(7) yes
S1 Ru1 P1 83.63(7) yes
C1 S1 Ru1 102.4(3) no
C2 S2 Ru1 102.6(3) no
C31 P1 C11 104.0(3) no
C31 P1 C21 102.5(3) no
C11 P1 C21 102.9(4) no
C31 P1 Ru1 117.0(3) no
C11 P1 Ru1 113.7(2) no
C21 P1 Ru1 115.0(2) no
C1 O1 B2 115.7(6) no
C2 O2 B3 114.7(6) no
O1 C1 C10 116.1(7) no
O1 C1 S1 119.7(6) no
C10 C1 S1 124.2(6) no
O2 C2 C20 115.3(7) no
O2 C2 S2 120.4(6) no
C20 C2 S2 124.3(6) no
C1 C10 H10A 109.5 no
C1 C10 H10B 109.5 no
H10A C10 H10B 109.5 no
C1 C10 H10C 109.5 no
H10A C10 H10C 109.5 no
H10B C10 H10C 109.5 no
C1 C10 H10D 109.5 no
H10A C10 H10D 141.1 no
H10B C10 H10D 56.3 no
H10C C10 H10D 56.3 no
C1 C10 H10E 109.5 no
H10A C10 H10E 56.3 no
H10B C10 H10E 141.1 no
H10C C10 H10E 56.3 no
H10D C10 H10E 109.5 no
C1 C10 H10F 109.5 no
H10A C10 H10F 56.3 no
H10B C10 H10F 56.3 no
H10C C10 H10F 141.1 no
H10D C10 H10F 109.5 no
H10E C10 H10F 109.5 no
C2 C20 H20A 109.5 no
C2 C20 H20B 109.5 no
H20A C20 H20B 109.5 no
C2 C20 H20C 109.5 no
H20A C20 H20C 109.5 no
H20B C20 H20C 109.5 no
C2 C20 H20D 109.5 no
H20A C20 H20D 141.1 no
H20B C20 H20D 56.3 no
H20C C20 H20D 56.3 no
C2 C20 H20E 109.5 no
H20A C20 H20E 56.3 no
H20B C20 H20E 141.1 no
H20C C20 H20E 56.3 no
H20D C20 H20E 109.5 no
C2 C20 H20F 109.5 no
H20A C20 H20F 56.3 no
H20B C20 H20F 56.3 no
H20C C20 H20F 141.1 no
H20D C20 H20F 109.5 no
H20E C20 H20F 109.5 no
O1 B2 B8 122.5(7) no
O1 B2 B4 133.7(7) no
B8 B2 B4 64.5(5) no
O1 B2 B7 120.3(7) no
B8 B2 B7 63.3(6) no
B4 B2 B7 103.9(6) no
O1 B2 Ru1 124.0(6) no
B8 B2 Ru1 113.0(6) no
B4 B2 Ru1 76.1(4) no
B7 B2 Ru1 77.8(4) no
O2 B3 B9 122.7(6) no
O2 B3 B5 134.9(7) no
B9 B3 B5 64.9(5) no
O2 B3 B6 119.5(6) no
B9 B3 B6 63.7(5) no
B5 B3 B6 103.8(6) no
O2 B3 Ru1 123.9(5) no
B9 B3 Ru1 112.6(5) no
B5 B3 Ru1 75.9(4) no
B6 B3 Ru1 76.4(4) no
B2 B4 B5 119.7(6) no
B2 B4 B10 109.1(7) no
B5 B4 B10 60.1(5) no
B2 B4 B8 57.6(5) no
B5 B4 B8 108.5(6) no
B10 B4 B8 58.1(5) no
B2 B4 Ru1 58.0(4) no
B5 B4 Ru1 68.1(4) no
B10 B4 Ru1 105.0(5) no
B8 B4 Ru1 96.9(5) no
B2 B4 H4 118.2 no
B5 B4 H4 113.8 no
B10 B4 H4 123.3 no
B8 B4 H4 128.3 no
Ru1 B4 H4 125.5 no
B3 B5 B4 120.0(6) no
B3 B5 B10 109.4(7) no
B4 B5 B10 60.6(5) no
B3 B5 B9 57.4(5) no
B4 B5 B9 108.8(6) no
B10 B5 B9 58.3(5) no
B3 B5 Ru1 58.7(4) no
B4 B5 Ru1 67.4(4) no
B10 B5 Ru1 104.8(5) no
B9 B5 Ru1 96.9(5) no
B3 B5 H5 117.9 no
B4 B5 H5 113.7 no
B10 B5 H5 123.1 no
B9 B5 H5 128.2 no
Ru1 B5 H5 125.7 no
B7 B6 B3 119.8(6) no
B7 B6 B11 60.9(5) no
B3 B6 B11 107.7(6) no
B7 B6 B9 109.1(6) no
B3 B6 B9 56.1(5) no
B11 B6 B9 58.1(5) no
B7 B6 Ru1 69.0(4) no
B3 B6 Ru1 56.9(3) no
B11 B6 Ru1 104.6(5) no
B9 B6 Ru1 94.9(4) no
B7 B6 H6 112.6 no
B3 B6 H6 119.4 no
B11 B6 H6 123.4 no
B9 B6 H6 129.2 no
Ru1 B6 H6 126.3 no
B6 B7 B2 120.1(7) no
B6 B7 B11 62.0(6) no
B2 B7 B11 109.0(7) no
B6 B7 B8 110.2(7) no
B2 B7 B8 57.2(5) no
B11 B7 B8 58.2(5) no
B6 B7 Ru1 69.1(4) no
B2 B7 Ru1 56.3(4) no
B11 B7 Ru1 105.2(5) no
B8 B7 Ru1 95.0(5) no
B6 B7 H7 112.0 no
B2 B7 H7 119.0 no
B11 B7 H7 122.5 no
B8 B7 H7 128.6 no
Ru1 B7 H7 126.6 no
B2 B8 B11 112.3(7) no
B2 B8 B10 110.8(7) no
B11 B8 B10 59.5(6) no
B2 B8 B7 59.5(5) no
B11 B8 B7 59.7(6) no
B10 B8 B7 103.2(7) no
B2 B8 B4 57.9(5) no
B11 B8 B4 104.5(6) no
B10 B8 B4 59.7(5) no
B7 B8 B4 97.0(6) no
B2 B8 H8 118.5 no
B11 B8 H8 120.5 no
B10 B8 H8 121.6 no
B7 B8 H8 127.5 no
B4 B8 H8 127.6 no
B3 B9 B10 110.4(6) no
B3 B9 B11 112.7(7) no
B10 B9 B11 59.2(6) no
B3 B9 B5 57.6(5) no
B10 B9 B5 59.3(5) no
B11 B9 B5 103.7(6) no
B3 B9 B6 60.2(5) no
B10 B9 B6 102.9(6) no
B11 B9 B6 59.6(5) no
B5 B9 B6 96.8(5) no
B3 B9 H9 118.3 no
B10 B9 H9 122.0 no
B11 B9 H9 120.7 no
B5 B9 H9 128.1 no
B6 B9 H9 127.4 no
B11 B10 B9 60.6(6) no
B11 B10 B8 60.0(6) no
B9 B10 B8 113.1(7) no
B11 B10 B5 107.1(7) no
B9 B10 B5 62.4(5) no
B8 B10 B5 111.0(6) no
B11 B10 B4 106.6(6) no
B9 B10 B4 111.1(6) no
B8 B10 B4 62.1(5) no
B5 B10 B4 59.3(5) no
B11 B10 H10 123.7 no
B9 B10 H10 118.1 no
B8 B10 H10 118.5 no
B5 B10 H10 121.2 no
B4 B10 H10 121.6 no
B10 B11 B8 60.5(6) no
B10 B11 B9 60.3(6) no
B8 B11 B9 113.4(7) no
B10 B11 B7 105.7(7) no
B8 B11 B7 62.1(6) no
B9 B11 B7 109.5(7) no
B10 B11 B6 105.7(7) no
B8 B11 B6 109.3(6) no
B9 B11 B6 62.4(5) no
B7 B11 B6 57.1(5) no
B10 B11 H11 123.9 no
B8 B11 H11 118.4 no
B9 B11 H11 118.3 no
B7 B11 H11 122.9 no
B6 B11 H11 122.8 no
C16 C11 C12 118.4(7) no
C16 C11 P1 119.0(6) no
C12 C11 P1 122.6(6) no
C13 C12 C11 120.7(9) no
C13 C12 H12 119.6 no
C11 C12 H12 119.6 no
C14 C13 C12 120.3(9) no
C14 C13 H13 119.9 no
C12 C13 H13 119.9 no
C15 C14 C13 119.9(8) no
C15 C14 H14 120.0 no
C13 C14 H14 120.0 no
C14 C15 C16 119.9(9) no
C14 C15 H15 120.1 no
C16 C15 H15 120.1 no
C15 C16 C11 120.8(8) no
C15 C16 H16 119.6 no
C11 C16 H16 119.6 no
C22 C21 C26 119.2(7) no
C22 C21 P1 120.0(6) no
C26 C21 P1 120.9(6) no
C21 C22 C23 120.6(8) no
C21 C22 H22 119.7 no
C23 C22 H22 119.7 no
C24 C23 C22 120.1(9) no
C24 C23 H23 120.0 no
C22 C23 H23 120.0 no
C25 C24 C23 119.6(9) no
C25 C24 H24 120.2 no
C23 C24 H24 120.2 no
C24 C25 C26 120.8(9) no
C24 C25 H25 119.6 no
C26 C25 H25 119.6 no
C21 C26 C25 119.8(8) no
C21 C26 H26 120.1 no
C25 C26 H26 120.1 no
C36 C31 C32 119.0(7) no
C36 C31 P1 121.7(6) no
C32 C31 P1 119.1(6) no
C33 C32 C31 119.6(8) no
C33 C32 H32 120.2 no
C31 C32 H32 120.2 no
C34 C33 C32 121.1(8) no
C34 C33 H33 119.4 no
C32 C33 H33 119.4 no
C33 C34 C35 119.8(8) no
C33 C34 H34 120.1 no
C35 C34 H34 120.1 no
C34 C35 C36 120.7(9) no
C34 C35 H35 119.6 no
C36 C35 H35 119.6 no
C31 C36 C35 119.8(8) no
C31 C36 H36 120.1 no
C35 C36 H36 120.1 no

loop_
_geom_bond_atom_site_label_1
_geom_bond_atom_site_label_2
_geom_bond_site_symmetry_2
_geom_bond_distance
_geom_bond_publ_flag
Ru1 B2 . 2.036(9) yes
Ru1 B3 . 2.062(8) yes
Ru1 B4 . 2.329(8) yes
Ru1 B5 . 2.341(8) yes
Ru1 B7 . 2.393(9) yes
Ru1 B6 . 2.393(8) yes
Ru1 S2 . 2.443(2) yes
Ru1 S1 . 2.445(2) yes
Ru1 P1 . 2.487(2) yes
S1 C1 . 1.641(8) yes
S2 C2 . 1.641(8) yes
P1 C31 . 1.821(7) no
P1 C11 . 1.840(7) no
P1 C21 . 1.851(8) no
O1 C1 . 1.296(9) yes
O1 B2 . 1.447(10) yes
O2 C2 . 1.301(9) yes
O2 B3 . 1.437(10) yes
C1 C10 . 1.475(11) no
C2 C20 . 1.483(11) no
C10 H10A . 0.9600 no
C10 H10B . 0.9600 no
C10 H10C . 0.9600 no
C10 H10D . 0.9600 no
C10 H10E . 0.9600 no
C10 H10F . 0.9600 no
C20 H20A . 0.9600 no
C20 H20B . 0.9600 no
C20 H20C . 0.9600 no
C20 H20D . 0.9600 no
C20 H20E . 0.9600 no
C20 H20F . 0.9600 no
B2 B8 . 1.717(13) no
B2 B4 . 1.723(12) no
B2 B7 . 1.761(13) no
B3 B9 . 1.714(12) no
B3 B5 . 1.717(11) no
B3 B6 . 1.791(12) no
B4 B5 . 1.771(12) no
B4 B10 . 1.795(13) no
B4 B8 . 1.837(14) no
B4 H4 . 1.1000 no
B5 B10 . 1.786(13) no
B5 B9 . 1.841(13) no
B5 H5 . 1.1000 no
B6 B7 . 1.711(13) no
B6 B11 . 1.800(13) no
B6 B9 . 1.850(13) no
B6 H6 . 1.1000 no
B7 B11 . 1.782(14) no
B7 B8 . 1.824(14) no
B7 H7 . 1.1000 no
B8 B11 . 1.755(14) no
B8 B10 . 1.765(13) no
B8 H8 . 1.1000 no
B9 B10 . 1.767(13) no
B9 B11 . 1.772(14) no
B9 H9 . 1.1000 no
B10 B11 . 1.747(15) no
B10 H10 . 1.1000 no
B11 H11 . 1.1000 no
C11 C16 . 1.392(11) no
C11 C12 . 1.392(11) no
C12 C13 . 1.381(12) no
C12 H12 . 0.9300 no
C13 C14 . 1.380(14) no
C13 H13 . 0.9300 no
C14 C15 . 1.379(12) no
C14 H14 . 0.9300 no
C15 C16 . 1.388(11) no
C15 H15 . 0.9300 no
C16 H16 . 0.9300 no
C21 C22 . 1.371(11) no
C21 C26 . 1.385(11) no
C22 C23 . 1.390(13) no
C22 H22 . 0.9300 no
C23 C24 . 1.370(14) no
C23 H23 . 0.9300 no
C24 C25 . 1.368(13) no
C24 H24 . 0.9300 no
C25 C26 . 1.388(11) no
C25 H25 . 0.9300 no
C26 H26 . 0.9300 no
C31 C36 . 1.376(11) no
C31 C32 . 1.413(10) no
C32 C33 . 1.378(11) no
C32 H32 . 0.9300 no
C33 C34 . 1.360(13) no
C33 H33 . 0.9300 no
C34 C35 . 1.371(13) no
C34 H34 . 0.9300 no
C35 C36 . 1.395(12) no
C35 H35 . 0.9300 no
C36 H36 . 0.9300 no
